data_7044226
loop_
_publ_author_name
'Mandal, Shuvankar'
'Mondal, Suraj'
'Rajnak, Cyril'
'Titis, Jan'
'Boca, Roman'
'Mohanta, Sasankasekhar'

_publ_section_title
;
 Syntheses, crystal structures and magnetic properties of two
 mixed-valence Co(III)Co(II) compounds derived from Schiff base ligands:
 Field supported single-ion-magnet behaviour with easy plane anisotropy
;
_journal_name_full 'Dalton Trans.'
_journal_paper_doi 10.1039/C7DT02455J
_journal_year 2017
_chemical_formula_sum 'C23 H41 Co2 N16 O2'
_chemical_formula_weight 691.58
_space_group_crystal_system orthorhombic
_space_group_IT_number 19
_space_group_name_Hall 'P 2ac 2ab'
_space_group_name_H-M_alt 'P 21 21 21'
_symmetry_space_group_name_Hall 'P 2ac 2ab'
_symmetry_space_group_name_H-M 'P 21 21 21'
_atom_sites_solution_hydrogens geom
_audit_creation_method SHELXL-2014/7
_audit_update_record
;
2017-07-03 deposited with the CCDC.
2017-09-13 downloaded from the CCDC.
;
_cell_angle_alpha 90
_cell_angle_beta 90
_cell_angle_gamma 90
_cell_formula_units_Z 4
_cell_length_a 8.6745(14)
_cell_length_b 13.701(2)
_cell_length_c 26.368(4)
_cell_measurement_reflns_used 5452
_cell_measurement_temperature 296(2)
_cell_measurement_theta_max 23.24
_cell_measurement_theta_min 2.47
_cell_volume 3133.8(8)
_computing_cell_refinement 'Bruker SAINT'
_computing_data_collection 'Bruker APEX2'
_computing_data_reduction 'Bruker SAINT'
_computing_molecular_graphics 'Bruker SHELXTL'
_computing_publication_material 'Bruker SHELXTL'
_computing_structure_refinement 'SHELXL-2014/7 (Sheldrick, 2014)'
_computing_structure_solution 'SHELXS-97 (Sheldrick, 2008)'
_diffrn_ambient_temperature 296(2)
_diffrn_measured_fraction_theta_full 0.996
_diffrn_measured_fraction_theta_max 0.995
_diffrn_measurement_device_type 'Bruker APEX-II CCD'
_diffrn_measurement_method '\f and \w scans'
_diffrn_radiation_type MoK\a
_diffrn_radiation_wavelength 0.71073
_diffrn_reflns_av_R_equivalents 0.0510
_diffrn_reflns_av_unetI/netI 0.0493
_diffrn_reflns_Laue_measured_fraction_full 0.996
_diffrn_reflns_Laue_measured_fraction_max 0.995
_diffrn_reflns_limit_h_max 10
_diffrn_reflns_limit_h_min -8
_diffrn_reflns_limit_k_max 16
_diffrn_reflns_limit_k_min -16
_diffrn_reflns_limit_l_max 31
_diffrn_reflns_limit_l_min -31
_diffrn_reflns_number 21853
_diffrn_reflns_point_group_measured_fraction_full 0.996
_diffrn_reflns_point_group_measured_fraction_max 0.995
_diffrn_reflns_theta_full 25.159
_diffrn_reflns_theta_max 25.159
_diffrn_reflns_theta_min 1.545
_exptl_absorpt_coefficient_mu 1.109
_exptl_absorpt_correction_type multi-scan
_exptl_absorpt_process_details 'SADABS (Sheldrick, 2008)'
_exptl_crystal_colour Brown
_exptl_crystal_density_diffrn 1.466
_exptl_crystal_description Rectangular
_exptl_crystal_F_000 1444
_exptl_crystal_size_max 0.160
_exptl_crystal_size_mid 0.140
_exptl_crystal_size_min 0.120
_exptl_transmission_factor_max 0.878
_exptl_transmission_factor_min 0.843
_refine_diff_density_max 0.951
_refine_diff_density_min -0.864
_refine_diff_density_rms 0.069
_refine_ls_abs_structure_details
;
 Refined as an inversion twin.
;
_refine_ls_abs_structure_Flack 0.51(3)
_refine_ls_extinction_method none
_refine_ls_goodness_of_fit_ref 1.026
_refine_ls_hydrogen_treatment constr
_refine_ls_matrix_type full
_refine_ls_number_parameters 384
_refine_ls_number_reflns 5592
_refine_ls_number_restraints 1
_refine_ls_restrained_S_all 1.028
_refine_ls_R_factor_all 0.0595
_refine_ls_R_factor_gt 0.0484
_refine_ls_shift/su_max 0.000
_refine_ls_shift/su_mean 0.000
_refine_ls_structure_factor_coef Fsqd
_refine_ls_weighting_details 'w=1/[\s^2^(Fo^2^)+(0.0900P)^2^+0.3000P] where P=(Fo^2^+2Fc^2^)/3'
_refine_ls_weighting_scheme calc
_refine_ls_wR_factor_gt 0.1308
_refine_ls_wR_factor_ref 0.1387
_reflns_Friedel_coverage 0.759
_reflns_Friedel_fraction_full 0.995
_reflns_Friedel_fraction_max 0.995
_reflns_number_gt 4785
_reflns_number_total 5592
_reflns_threshold_expression 'I > 2\s(I)'
_cod_data_source_file c7dt02455j2.cif
_cod_data_source_block 2
_cod_depositor_comments
;
The following automatic conversions were performed:

'_exptl_absorpt_correction_type' value 'Multi-scan' changed to
'multi-scan' according to
/home/data/users/saulius/crontab/automatic-downloads/rss-feeds/RSC/lib/dictionaries/cif_core.dic
dictionary named 'cif_core.dic' version 2.4.2 from 2011-04-26.

Automatic conversion script
Id: cif_fix_values 4973 2017-02-22 13:04:09Z antanas 
;
_cod_original_cell_volume 3133.9(9)
_cod_database_code 7044226
_shelx_shelxl_version_number 2014/7
_shelx_space_group_comment
;
The symmetry employed for this shelxl refinement is uniquely defined
by the following loop, which should always be used as a source of
symmetry information in preference to the above space-group names.
They are only intended as comments.
;
_shelx_estimated_absorpt_t_min 0.843
_shelx_estimated_absorpt_t_max 0.878

loop_
_space_group_symop_operation_xyz
'x, y, z'
'x+1/2, -y+1/2, -z'
'-x, y+1/2, -z+1/2'
'-x+1/2, -y, z+1/2'

loop_
_atom_site_label
_atom_site_type_symbol
_atom_site_fract_x
_atom_site_fract_y
_atom_site_fract_z
_atom_site_U_iso_or_equiv
_atom_site_adp_type
_atom_site_occupancy
_atom_site_site_symmetry_order
_atom_site_calc_flag
_atom_site_refinement_flags_posn
_atom_site_refinement_flags_adp
C1 C 0.2809(8) -0.0034(5) 0.2505(2) 0.0371(14) Uani 1 1 d . .
C2 C 0.3890(8) -0.0736(5) 0.2674(2) 0.0404(15) Uani 1 1 d . .
C3 C 0.4102(9) -0.0886(6) 0.3191(3) 0.0488(18) Uani 1 1 d . .
H3 H 0.4796 -0.1363 0.3295 0.059 Uiso 1 1 calc R U
C4 C 0.3324(10) -0.0357(6) 0.3559(2) 0.0537(17) Uani 1 1 d . .
C5 C 0.2311(8) 0.0343(5) 0.3390(2) 0.0456(16) Uani 1 1 d . .
H5 H 0.1791 0.0719 0.3629 0.055 Uiso 1 1 calc R U
C6 C 0.2030(7) 0.0513(5) 0.2873(2) 0.0392(15) Uani 1 1 d . .
C7 C 0.3594(12) -0.0583(8) 0.4120(3) 0.076(3) Uani 1 1 d D .
H7A H 0.2668 -0.0433 0.4311 0.091 Uiso 1 1 calc R U
H7B H 0.3812 -0.1273 0.4161 0.091 Uiso 1 1 calc R U
C8 C 0.4899(14) -0.0003(9) 0.4320(4) 0.106(4) Uani 1 1 d D .
H8A H 0.5842 -0.0225 0.4168 0.160 Uiso 1 1 calc R U
H8B H 0.4958 -0.0083 0.4681 0.160 Uiso 1 1 calc R U
H8C H 0.4744 0.0673 0.4241 0.160 Uiso 1 1 calc R U
C9 C 0.0951(8) 0.1294(5) 0.2747(3) 0.0446(16) Uani 1 1 d . .
H9 H 0.0443 0.1597 0.3015 0.053 Uiso 1 1 calc R U
C10 C -0.0472(9) 0.2377(5) 0.2226(3) 0.0538(19) Uani 1 1 d . .
H10A H -0.0592 0.2756 0.2534 0.065 Uiso 1 1 calc R U
H10B H -0.1468 0.2111 0.2131 0.065 Uiso 1 1 calc R U
C11 C 0.0158(10) 0.3001(5) 0.1808(3) 0.0544(19) Uani 1 1 d . .
H11A H 0.1071 0.3340 0.1926 0.065 Uiso 1 1 calc R U
H11B H -0.0602 0.3487 0.1713 0.065 Uiso 1 1 calc R U
C12 C 0.1578(10) 0.2947(5) 0.1030(3) 0.0569(18) Uani 1 1 d . .
H12A H 0.1905 0.2523 0.0755 0.068 Uiso 1 1 calc R U
H12B H 0.2490 0.3108 0.1225 0.068 Uiso 1 1 calc R U
C13 C 0.0964(12) 0.3900(7) 0.0792(4) 0.078(3) Uani 1 1 d . .
H13A H 0.0136 0.3751 0.0563 0.118 Uiso 1 1 calc R U
H13B H 0.1780 0.4218 0.0609 0.118 Uiso 1 1 calc R U
H13C H 0.0595 0.4324 0.1055 0.118 Uiso 1 1 calc R U
C14 C -0.0939(10) 0.2150(7) 0.1086(4) 0.065(2) Uani 1 1 d . .
H14A H -0.1573 0.1761 0.1312 0.078 Uiso 1 1 calc R U
H14B H -0.1487 0.2754 0.1020 0.078 Uiso 1 1 calc R U
C15 C -0.0757(13) 0.1610(8) 0.0595(4) 0.084(3) Uani 1 1 d . .
H15A H -0.0167 0.1999 0.0363 0.126 Uiso 1 1 calc R U
H15B H -0.1755 0.1481 0.0453 0.126 Uiso 1 1 calc R U
H15C H -0.0233 0.1004 0.0655 0.126 Uiso 1 1 calc R U
C16 C 0.4904(9) -0.1292(6) 0.2342(3) 0.0494(17) Uani 1 1 d . .
H16 H 0.5634 -0.1686 0.2500 0.059 Uiso 1 1 calc R U
C17 C 0.6115(10) -0.1876(7) 0.1606(3) 0.066(2) Uani 1 1 d . .
H17A H 0.6387 -0.2433 0.1815 0.080 Uiso 1 1 calc R U
H17B H 0.7030 -0.1479 0.1560 0.080 Uiso 1 1 calc R U
C18 C 0.5535(10) -0.2220(6) 0.1100(3) 0.057(2) Uani 1 1 d . .
H18A H 0.6380 -0.2500 0.0908 0.068 Uiso 1 1 calc R U
H18B H 0.4764 -0.2724 0.1150 0.068 Uiso 1 1 calc R U
C19 C 0.4024(15) -0.1843(7) 0.0366(4) 0.092(4) Uani 1 1 d . .
H19A H 0.4779 -0.2137 0.0142 0.111 Uiso 1 1 calc R U
H19B H 0.3357 -0.2360 0.0489 0.111 Uiso 1 1 calc R U
C20 C 0.309(2) -0.1149(9) 0.0073(4) 0.140(6) Uani 1 1 d . .
H20A H 0.2086 -0.1097 0.0222 0.210 Uiso 1 1 calc R U
H20B H 0.2999 -0.1375 -0.0270 0.210 Uiso 1 1 calc R U
H20C H 0.3582 -0.0521 0.0075 0.210 Uiso 1 1 calc R U
C21 C 0.5978(13) -0.0661(7) 0.0671(4) 0.083(3) Uani 1 1 d . .
H21A H 0.6419 -0.0392 0.0978 0.099 Uiso 1 1 calc R U
H21B H 0.5444 -0.0135 0.0498 0.099 Uiso 1 1 calc R U
C22 C 0.7281(17) -0.1009(9) 0.0334(6) 0.138(6) Uani 1 1 d . .
H22A H 0.7996 -0.1385 0.0532 0.207 Uiso 1 1 calc R U
H22B H 0.7802 -0.0456 0.0191 0.207 Uiso 1 1 calc R U
H22C H 0.6872 -0.1408 0.0067 0.207 Uiso 1 1 calc R U
C23 C 0.7612(16) 0.0140(11) 0.3122(5) 0.117(4) Uani 1 1 d . .
H23A H 0.8332 0.0132 0.3398 0.175 Uiso 1 1 calc R U
H23B H 0.8158 0.0075 0.2807 0.175 Uiso 1 1 calc R U
H23C H 0.6902 -0.0393 0.3158 0.175 Uiso 1 1 calc R U
Co1 Co 0.15920(10) 0.11831(6) 0.16941(3) 0.0366(2) Uani 1 1 d . .
Co2 Co 0.32712(11) -0.07643(6) 0.13861(3) 0.0418(3) Uani 1 1 d . .
N1 N 0.0646(6) 0.1594(4) 0.2301(2) 0.0404(13) Uani 1 1 d . .
N2 N 0.0559(7) 0.2389(4) 0.1354(2) 0.0479(14) Uani 1 1 d . .
N3 N 0.4898(7) -0.1297(5) 0.1859(2) 0.0477(14) Uani 1 1 d . .
N4 N 0.4852(9) -0.1400(4) 0.0811(2) 0.0540(16) Uani 1 1 d . .
N5 N 0.3378(7) 0.1988(4) 0.1855(2) 0.0461(13) Uani 1 1 d . .
N6 N 0.4625(7) 0.1626(5) 0.1825(3) 0.0572(17) Uani 1 1 d . .
N7 N 0.5822(9) 0.1272(8) 0.1798(5) 0.116(4) Uani 1 1 d . .
N8 N -0.0198(7) 0.0355(5) 0.1553(2) 0.0513(15) Uani 1 1 d . .
N9 N -0.0679(7) -0.0138(5) 0.1887(3) 0.0527(16) Uani 1 1 d . .
N10 N -0.1178(10) -0.0623(6) 0.2201(3) 0.081(2) Uani 1 1 d . .
N11 N 0.2668(7) 0.0581(4) 0.1096(2) 0.0472(14) Uani 1 1 d . .
N12 N 0.3281(17) 0.1009(7) 0.0753(4) 0.132(4) Uani 1 1 d . .
N13 N 0.3760(17) 0.1367(7) 0.0408(3) 0.132(4) Uani 1 1 d . .
N14 N 0.1626(12) -0.1769(6) 0.1383(4) 0.089(2) Uani 1 1 d . .
N15 N 0.0780(13) -0.2201(9) 0.1190(4) 0.111(3) Uani 1 1 d . .
N16 N -0.0090(13) -0.2716(8) 0.1010(3) 0.111(3) Uani 1 1 d . .
O1 O 0.2539(5) 0.0088(3) 0.20161(16) 0.0402(10) Uani 1 1 d . .
O2 O 0.683(2) 0.0989(11) 0.3124(10) 0.261(11) Uani 1 1 d . .
H2 H 0.7435 0.1444 0.3095 0.392 Uiso 1 1 calc R U

loop_
_atom_site_aniso_label
_atom_site_aniso_U_11
_atom_site_aniso_U_22
_atom_site_aniso_U_33
_atom_site_aniso_U_23
_atom_site_aniso_U_13
_atom_site_aniso_U_12
C1 0.038(3) 0.037(3) 0.037(3) 0.000(3) -0.006(3) -0.008(3)
C2 0.041(4) 0.041(4) 0.040(3) -0.002(3) -0.007(3) -0.003(3)
C3 0.052(4) 0.051(4) 0.044(4) 0.005(3) -0.011(3) -0.002(3)
C4 0.054(4) 0.069(5) 0.038(3) 0.000(3) -0.002(4) -0.007(4)
C5 0.044(4) 0.057(4) 0.036(3) -0.005(3) 0.002(3) -0.003(3)
C6 0.036(4) 0.042(4) 0.039(3) -0.003(3) -0.002(3) -0.007(3)
C7 0.082(7) 0.103(7) 0.044(4) -0.009(4) 0.002(4) -0.015(6)
C8 0.094(8) 0.144(11) 0.082(7) 0.008(7) -0.008(7) -0.021(9)
C9 0.037(3) 0.048(4) 0.049(4) -0.011(3) 0.001(3) -0.008(3)
C10 0.042(4) 0.046(4) 0.073(5) -0.002(4) -0.002(4) 0.013(3)
C11 0.050(4) 0.042(4) 0.071(5) -0.003(3) -0.006(4) 0.012(3)
C12 0.055(4) 0.049(4) 0.067(5) 0.007(3) 0.000(4) 0.005(4)
C13 0.069(6) 0.056(5) 0.110(7) 0.023(5) 0.000(5) 0.010(5)
C14 0.047(4) 0.062(5) 0.087(6) 0.010(5) -0.025(4) 0.007(4)
C15 0.101(8) 0.077(6) 0.074(6) 0.002(5) -0.041(6) -0.012(6)
C16 0.050(4) 0.049(4) 0.049(4) -0.006(3) -0.010(4) 0.011(4)
C17 0.057(5) 0.087(6) 0.054(5) -0.014(4) -0.009(4) 0.030(5)
C18 0.067(5) 0.044(4) 0.060(5) -0.016(4) 0.002(4) 0.013(4)
C19 0.143(10) 0.072(6) 0.062(5) -0.028(5) -0.024(6) 0.031(6)
C20 0.229(18) 0.113(9) 0.078(7) -0.030(7) -0.083(10) 0.052(12)
C21 0.113(8) 0.061(5) 0.074(6) -0.003(5) 0.037(6) 0.006(6)
C22 0.155(13) 0.085(8) 0.174(13) -0.005(8) 0.113(11) 0.008(8)
C23 0.101(10) 0.137(12) 0.112(9) -0.010(9) 0.008(8) 0.019(9)
Co1 0.0337(4) 0.0323(4) 0.0438(4) -0.0012(4) -0.0058(4) 0.0000(4)
Co2 0.0479(5) 0.0353(5) 0.0421(5) -0.0037(4) -0.0101(4) 0.0039(4)
N1 0.032(3) 0.035(3) 0.054(3) -0.010(3) -0.001(2) 0.000(2)
N2 0.039(3) 0.041(3) 0.064(4) -0.003(3) -0.006(3) 0.004(3)
N3 0.043(3) 0.056(4) 0.043(3) -0.007(3) -0.005(3) 0.014(3)
N4 0.073(4) 0.042(3) 0.047(3) -0.009(3) -0.003(3) 0.006(3)
N5 0.038(3) 0.038(3) 0.063(3) -0.009(2) -0.009(3) 0.003(3)
N6 0.033(4) 0.060(4) 0.079(5) -0.001(3) 0.001(3) -0.010(3)
N7 0.037(4) 0.110(7) 0.202(11) -0.009(8) 0.005(6) 0.002(5)
N8 0.043(3) 0.050(3) 0.061(4) 0.007(3) -0.018(3) -0.014(3)
N9 0.041(4) 0.048(4) 0.069(4) -0.002(4) -0.016(3) -0.010(3)
N10 0.075(5) 0.074(5) 0.093(6) 0.013(5) -0.001(4) -0.023(4)
N11 0.057(4) 0.039(3) 0.046(3) -0.001(3) -0.005(3) 0.011(3)
N12 0.229(9) 0.076(4) 0.090(4) 0.036(3) 0.091(6) 0.066(5)
N13 0.229(9) 0.076(4) 0.090(4) 0.036(3) 0.091(6) 0.066(5)
N14 0.093(6) 0.066(5) 0.108(6) 0.007(5) -0.028(6) -0.017(5)
N15 0.112(6) 0.131(7) 0.090(5) 0.015(4) -0.022(4) -0.067(5)
N16 0.112(6) 0.131(7) 0.090(5) 0.015(4) -0.022(4) -0.067(5)
O1 0.044(3) 0.038(2) 0.039(2) -0.0043(19) -0.006(2) 0.004(2)
O2 0.245(18) 0.156(12) 0.38(3) -0.058(15) 0.17(2) -0.036(13)

loop_
_atom_type_symbol
_atom_type_description
_atom_type_scat_dispersion_real
_atom_type_scat_dispersion_imag
_atom_type_scat_source
C C 0.0033 0.0016 'International Tables Vol C Tables 4.2.6.8 and 6.1.1.4'
H H 0.0000 0.0000 'International Tables Vol C Tables 4.2.6.8 and 6.1.1.4'
N N 0.0061 0.0033 'International Tables Vol C Tables 4.2.6.8 and 6.1.1.4'
O O 0.0106 0.0060 'International Tables Vol C Tables 4.2.6.8 and 6.1.1.4'
Co Co 0.3494 0.9721 'International Tables Vol C Tables 4.2.6.8 and 6.1.1.4'

loop_
_geom_angle_atom_site_label_1
_geom_angle_atom_site_label_2
_geom_angle_atom_site_label_3
_geom_angle
O1 C1 C6 121.6(6)
O1 C1 C2 120.6(6)
C6 C1 C2 117.8(5)
C3 C2 C1 119.7(6)
C3 C2 C16 115.6(6)
C1 C2 C16 124.6(6)
C4 C3 C2 123.0(7)
C4 C3 H3 118.5
C2 C3 H3 118.5
C5 C4 C3 116.7(6)
C5 C4 C7 123.4(8)
C3 C4 C7 119.8(8)
C4 C5 C6 122.7(6)
C4 C5 H5 118.6
C6 C5 H5 118.6
C1 C6 C5 120.0(6)
C1 C6 C9 123.0(6)
C5 C6 C9 117.0(6)
C8 C7 C4 110.7(8)
C8 C7 H7A 109.5
C4 C7 H7A 109.5
C8 C7 H7B 109.5
C4 C7 H7B 109.5
H7A C7 H7B 108.1
C7 C8 H8A 109.5
C7 C8 H8B 109.5
H8A C8 H8B 109.5
C7 C8 H8C 109.5
H8A C8 H8C 109.5
H8B C8 H8C 109.5
N1 C9 C6 125.4(6)
N1 C9 H9 117.3
C6 C9 H9 117.3
N1 C10 C11 106.1(6)
N1 C10 H10A 110.5
C11 C10 H10A 110.5
N1 C10 H10B 110.5
C11 C10 H10B 110.5
H10A C10 H10B 108.7
C10 C11 N2 110.6(6)
C10 C11 H11A 109.5
N2 C11 H11A 109.5
C10 C11 H11B 109.5
N2 C11 H11B 109.5
H11A C11 H11B 108.1
N2 C12 C13 118.4(7)
N2 C12 H12A 107.7
C13 C12 H12A 107.7
N2 C12 H12B 107.7
C13 C12 H12B 107.7
H12A C12 H12B 107.1
C12 C13 H13A 109.5
C12 C13 H13B 109.5
H13A C13 H13B 109.5
C12 C13 H13C 109.5
H13A C13 H13C 109.5
H13B C13 H13C 109.5
C15 C14 N2 114.8(7)
C15 C14 H14A 108.6
N2 C14 H14A 108.6
C15 C14 H14B 108.6
N2 C14 H14B 108.6
H14A C14 H14B 107.5
C14 C15 H15A 109.5
C14 C15 H15B 109.5
H15A C15 H15B 109.5
C14 C15 H15C 109.5
H15A C15 H15C 109.5
H15B C15 H15C 109.5
N3 C16 C2 126.9(7)
N3 C16 H16 116.5
C2 C16 H16 116.5
N3 C17 C18 109.2(7)
N3 C17 H17A 109.8
C18 C17 H17A 109.8
N3 C17 H17B 109.8
C18 C17 H17B 109.8
H17A C17 H17B 108.3
N4 C18 C17 110.7(6)
N4 C18 H18A 109.5
C17 C18 H18A 109.5
N4 C18 H18B 109.5
C17 C18 H18B 109.5
H18A C18 H18B 108.1
C20 C19 N4 114.4(8)
C20 C19 H19A 108.7
N4 C19 H19A 108.7
C20 C19 H19B 108.7
N4 C19 H19B 108.7
H19A C19 H19B 107.6
C19 C20 H20A 109.5
C19 C20 H20B 109.5
H20A C20 H20B 109.5
C19 C20 H20C 109.5
H20A C20 H20C 109.5
H20B C20 H20C 109.5
N4 C21 C22 115.5(8)
N4 C21 H21A 108.4
C22 C21 H21A 108.4
N4 C21 H21B 108.4
C22 C21 H21B 108.4
H21A C21 H21B 107.5
C21 C22 H22A 109.5
C21 C22 H22B 109.5
H22A C22 H22B 109.5
C21 C22 H22C 109.5
H22A C22 H22C 109.5
H22B C22 H22C 109.5
O2 C23 H23A 109.5
O2 C23 H23B 109.5
H23A C23 H23B 109.5
O2 C23 H23C 109.5
H23A C23 H23C 109.5
H23B C23 H23C 109.5
N1 Co1 O1 92.5(2)
N1 Co1 N5 89.5(2)
O1 Co1 N5 90.3(2)
N1 Co1 N8 89.4(3)
O1 Co1 N8 88.3(2)
N5 Co1 N8 178.2(3)
N1 Co1 N11 172.4(2)
O1 Co1 N11 80.0(2)
N5 Co1 N11 92.0(3)
N8 Co1 N11 88.9(3)
N1 Co1 N2 86.6(2)
O1 Co1 N2 179.1(2)
N5 Co1 N2 89.2(2)
N8 Co1 N2 92.1(2)
N11 Co1 N2 100.9(2)
N14 Co2 N3 104.7(3)
N14 Co2 N11 115.9(3)
N3 Co2 N11 136.8(3)
N14 Co2 O1 99.7(3)
N3 Co2 O1 85.7(2)
N11 Co2 O1 73.9(2)
N14 Co2 N4 99.8(3)
N3 Co2 N4 81.3(2)
N11 Co2 N4 104.7(2)
O1 Co2 N4 158.8(2)
C9 N1 C10 120.0(6)
C9 N1 Co1 126.7(5)
C10 N1 Co1 113.2(5)
C12 N2 C11 108.5(6)
C12 N2 C14 111.2(6)
C11 N2 C14 107.1(6)
C12 N2 Co1 114.2(4)
C11 N2 Co1 101.5(4)
C14 N2 Co1 113.4(5)
C16 N3 C17 116.8(6)
C16 N3 Co2 128.2(5)
C17 N3 Co2 114.5(4)
C21 N4 C18 113.0(7)
C21 N4 C19 113.8(8)
C18 N4 C19 106.6(6)
C21 N4 Co2 108.4(4)
C18 N4 Co2 101.2(4)
C19 N4 Co2 113.3(6)
N6 N5 Co1 118.1(5)
N7 N6 N5 179.4(11)
N9 N8 Co1 117.9(5)
N10 N9 N8 178.0(8)
N12 N11 Co1 126.6(6)
N12 N11 Co2 127.1(6)
Co1 N11 Co2 101.2(3)
N13 N12 N11 174.0(17)
N15 N14 Co2 151.5(9)
N14 N15 N16 174.8(14)
C1 O1 Co1 127.5(4)
C1 O1 Co2 129.8(4)
Co1 O1 Co2 102.27(19)
C23 O2 H2 109.5

loop_
_geom_bond_atom_site_label_1
_geom_bond_atom_site_label_2
_geom_bond_distance
C1 O1 1.322(7)
C1 C6 1.400(9)
C1 C2 1.415(9)
C2 C3 1.392(9)
C2 C16 1.456(10)
C3 C4 1.385(11)
C3 H3 0.9300
C4 C5 1.374(11)
C4 C7 1.530(10)
C5 C6 1.404(9)
C5 H5 0.9300
C6 C9 1.460(10)
C7 C8 1.480(10)
C7 H7A 0.9700
C7 H7B 0.9700
C8 H8A 0.9600
C8 H8B 0.9600
C8 H8C 0.9600
C9 N1 1.274(9)
C9 H9 0.9300
C10 N1 1.460(9)
C10 C11 1.498(11)
C10 H10A 0.9700
C10 H10B 0.9700
C11 N2 1.501(9)
C11 H11A 0.9700
C11 H11B 0.9700
C12 N2 1.448(10)
C12 C13 1.544(11)
C12 H12A 0.9700
C12 H12B 0.9700
C13 H13A 0.9600
C13 H13B 0.9600
C13 H13C 0.9600
C14 C15 1.500(13)
C14 N2 1.515(10)
C14 H14A 0.9700
C14 H14B 0.9700
C15 H15A 0.9600
C15 H15B 0.9600
C15 H15C 0.9600
C16 N3 1.273(8)
C16 H16 0.9300
C17 N3 1.480(10)
C17 C18 1.503(11)
C17 H17A 0.9700
C17 H17B 0.9700
C18 N4 1.481(10)
C18 H18A 0.9700
C18 H18B 0.9700
C19 C20 1.468(15)
C19 N4 1.503(11)
C19 H19A 0.9700
C19 H19B 0.9700
C20 H20A 0.9600
C20 H20B 0.9600
C20 H20C 0.9600
C21 N4 1.455(12)
C21 C22 1.514(13)
C21 H21A 0.9700
C21 H21B 0.9700
C22 H22A 0.9600
C22 H22B 0.9600
C22 H22C 0.9600
C23 O2 1.347(19)
C23 H23A 0.9600
C23 H23B 0.9600
C23 H23C 0.9600
Co1 N1 1.885(6)
Co1 O1 1.910(4)
Co1 N5 1.948(6)
Co1 N8 1.959(6)
Co1 N11 2.009(6)
Co1 N2 2.082(6)
Co2 N14 1.983(9)
Co2 N3 2.020(6)
Co2 N11 2.063(6)
Co2 O1 2.127(4)
Co2 N4 2.222(6)
N5 N6 1.193(9)
N6 N7 1.148(10)
N8 N9 1.186(9)
N9 N10 1.145(10)
N11 N12 1.202(10)
N12 N13 1.114(11)
N14 N15 1.071(11)
N15 N16 1.137(13)
O2 H2 0.8200
